data_4107619
loop_
_publ_author_name
'Edwin F. van der Eide'
'Patricio E. Romero'
'Warren E. Piers'

_publ_contact_author
;
    Masood Parvez
    Department of Chemistry
    University of Calgary
    2500 University Drive N.W.
    Calgary, Alberta, Canada T2N 1N4  
;
_publ_contact_author_email ' parvez@ucalgary.ca '
_publ_contact_author_fax ' (403)289-9488 '
_publ_contact_author_phone ' (403)220-5348 '
_publ_section_title
;
 Generation and Spectroscopic Characterization of Ruthenacyclobutane and
 Ruthenium Olefin Carbene Intermediates Relevant to Ring Closing
 Metathesis Catalysis
;
_journal_name_full 'Journal of the American Chemical Society'
_journal_page_first 4485
_journal_page_last 4491
_journal_paper_doi 10.1021/ja710364e
_journal_volume 130
_journal_year 2008
_chemical_formula_moiety 'C31 H48 Cl3 N2 P Ru, C H2 Cl2'
_chemical_formula_sum 'C32 H50 Cl5 N2 P Ru'
_chemical_formula_weight 772.03
_chemical_name_systematic
;
 ?
;
_space_group_IT_number 15
_symmetry_cell_setting monoclinic
_symmetry_space_group_name_Hall '-C 2yc'
_symmetry_space_group_name_H-M 'C 1 2/c 1'
_atom_sites_solution_hydrogens geom
_atom_sites_solution_primary direct
_atom_sites_solution_secondary difmap
_audit_creation_method SHELXL-97
_cell_angle_alpha 90.00
_cell_angle_beta 110.390(15)
_cell_angle_gamma 90.00
_cell_formula_units_Z 8
_cell_length_a 23.855(7)
_cell_length_b 16.442(6)
_cell_length_c 19.947(4)
_cell_measurement_reflns_used 15030
_cell_measurement_temperature 173(2)
_cell_measurement_theta_max 27.47
_cell_measurement_theta_min 2.18
_cell_volume 7333(4)
_computing_cell_refinement 'HKL DENZO (Otwinowski & Minor, 1997)'
_computing_data_collection 'COLLECT (Hooft, 1998)'
_computing_data_reduction 'SCALEPACK (Otwinowski & Minor, 1997)'
_computing_molecular_graphics 'ORTEPII (Johnson, 1976)'
_computing_publication_material 'SHELXL-97 (Sheldrick, 1997)'
_computing_structure_refinement 'SHELXL-97 (Sheldrick, 1997)'
_computing_structure_solution 'SAPI91 (Fan, 1991)'
_diffrn_ambient_temperature 173(2)
_diffrn_measured_fraction_theta_full 0.995
_diffrn_measured_fraction_theta_max 0.995
_diffrn_measurement_device_type 'Nonius KappaCCD'
_diffrn_measurement_method ' \w and \f '
_diffrn_radiation_monochromator graphite
_diffrn_radiation_source 'fine-focus sealed tube'
_diffrn_radiation_type MoK\a
_diffrn_radiation_wavelength 0.71073
_diffrn_reflns_av_R_equivalents 0.0513
_diffrn_reflns_av_sigmaI/netI 0.0759
_diffrn_reflns_limit_h_max 30
_diffrn_reflns_limit_h_min -30
_diffrn_reflns_limit_k_max 21
_diffrn_reflns_limit_k_min -19
_diffrn_reflns_limit_l_max 25
_diffrn_reflns_limit_l_min -25
_diffrn_reflns_number 15030
_diffrn_reflns_theta_full 27.47
_diffrn_reflns_theta_max 27.47
_diffrn_reflns_theta_min 2.18
_exptl_absorpt_coefficient_mu 0.859
_exptl_absorpt_correction_T_max 0.9190
_exptl_absorpt_correction_T_min 0.8891
_exptl_absorpt_correction_type multi-scan
_exptl_absorpt_process_details 'SORTAV: (Blessing, 1997)'
_exptl_crystal_colour orange
_exptl_crystal_density_diffrn 1.399
_exptl_crystal_description prism
_exptl_crystal_F_000 3200
_exptl_crystal_size_max 0.14
_exptl_crystal_size_mid 0.14
_exptl_crystal_size_min 0.10
_refine_diff_density_max 0.508
_refine_diff_density_min -0.872
_refine_diff_density_rms 0.101
_refine_ls_extinction_method none
_refine_ls_goodness_of_fit_ref 1.007
_refine_ls_hydrogen_treatment constr
_refine_ls_matrix_type full
_refine_ls_number_parameters 382
_refine_ls_number_reflns 8354
_refine_ls_number_restraints 0
_refine_ls_restrained_S_all 1.007
_refine_ls_R_factor_all 0.0854
_refine_ls_R_factor_gt 0.0430
_refine_ls_shift/su_max 0.006
_refine_ls_shift/su_mean 0.000
_refine_ls_structure_factor_coef Fsqd
_refine_ls_weighting_details 'calc w=1/[\s^2^(Fo^2^)+(0.054P)^2^+2.53P] where P=(Fo^2^+2Fc^2^)/3'
_refine_ls_weighting_scheme calc
_refine_ls_wR_factor_gt 0.0952
_refine_ls_wR_factor_ref 0.1133
_reflns_number_gt 5567
_reflns_number_total 8354
_reflns_threshold_expression >2sigma(I)
_cod_data_source_file ja710364e-file001.cif
_cod_data_source_block Compound_I
_cod_database_code 4107619

loop_
_symmetry_equiv_pos_as_xyz
'x, y, z'
'-x, y, -z+1/2'
'x+1/2, y+1/2, z'
'-x+1/2, y+1/2, -z+1/2'
'-x, -y, -z'
'x, -y, z-1/2'
'-x+1/2, -y+1/2, -z'
'x+1/2, -y+1/2, z-1/2'

loop_
_atom_site_label
_atom_site_type_symbol
_atom_site_fract_x
_atom_site_fract_y
_atom_site_fract_z
_atom_site_U_iso_or_equiv
_atom_site_adp_type
_atom_site_occupancy
_atom_site_symmetry_multiplicity
_atom_site_calc_flag
_atom_site_refinement_flags
Ru1 Ru 0.164209(11) 0.078549(17) 0.121421(12) 0.01924(9) Uani 1 1 d .
Cl1 Cl 0.14396(4) -0.06079(6) 0.11280(4) 0.0289(2) Uani 1 1 d .
Cl2 Cl 0.15385(4) 0.07777(6) -0.00577(4) 0.0277(2) Uani 1 1 d .
Cl3 Cl 0.14612(4) 0.21811(6) 0.10770(4) 0.0311(2) Uani 1 1 d .
Cl4 Cl 0.48024(9) 0.29050(10) 0.15812(7) 0.0954(6) Uani 1 1 d .
Cl6 Cl 0.50526(5) 0.18969(8) 0.05262(8) 0.0660(4) Uani 1 1 d .
P1 P 0.29837(4) 0.05258(6) 0.11764(4) 0.0229(2) Uani 1 1 d .
N1 N 0.18222(12) 0.05011(19) 0.28145(13) 0.0255(7) Uani 1 1 d .
N2 N 0.09470(12) 0.09571(19) 0.21761(13) 0.0255(7) Uani 1 1 d .
C1 C 0.24542(15) 0.0832(2) 0.16000(16) 0.0244(7) Uani 1 1 d .
H1 H 0.2619 0.1039 0.2073 0.029 Uiso 1 1 calc R
C2 C 0.14911(13) 0.0775(2) 0.21577(16) 0.0199(7) Uani 1 1 d .
C3 C 0.15068(15) 0.0561(3) 0.33331(18) 0.0388(11) Uani 1 1 d .
H3A H 0.1557 0.0062 0.3596 0.047 Uiso 1 1 d R
H3B H 0.1675 0.1001 0.3657 0.047 Uiso 1 1 d R
C4 C 0.08691(15) 0.0712(3) 0.28500(17) 0.0348(9) Uani 1 1 d .
H4A H 0.0680 0.1147 0.3012 0.042 Uiso 1 1 d R
H4B H 0.0622 0.0235 0.2768 0.042 Uiso 1 1 d R
C5 C 0.24487(14) 0.0314(2) 0.31005(15) 0.0235(8) Uani 1 1 d .
C6 C 0.28569(15) 0.0952(2) 0.33496(15) 0.0245(8) Uani 1 1 d .
C7 C 0.34599(15) 0.0752(2) 0.36569(17) 0.0293(8) Uani 1 1 d .
H7 H 0.3744 0.1177 0.3822 0.035 Uiso 1 1 calc R
C8 C 0.36584(15) -0.0042(2) 0.37295(16) 0.0298(9) Uani 1 1 d .
C9 C 0.32404(16) -0.0660(2) 0.34919(18) 0.0306(9) Uani 1 1 d .
H9 H 0.3372 -0.1209 0.3537 0.037 Uiso 1 1 calc R
C10 C 0.26281(15) -0.0492(2) 0.31865(16) 0.0276(8) Uani 1 1 d .
C11 C 0.26578(17) 0.1829(2) 0.32823(19) 0.0335(9) Uani 1 1 d .
H11A H 0.3008 0.2185 0.3399 0.040 Uiso 1 1 calc R
H11B H 0.2444 0.1936 0.3613 0.040 Uiso 1 1 calc R
H11C H 0.2392 0.1936 0.2791 0.040 Uiso 1 1 calc R
C12 C 0.43179(17) -0.0237(3) 0.4067(2) 0.0482(11) Uani 1 1 d .
H12A H 0.4371 -0.0827 0.4119 0.058 Uiso 1 1 calc R
H12B H 0.4478 0.0020 0.4540 0.058 Uiso 1 1 calc R
H12C H 0.4531 -0.0029 0.3763 0.058 Uiso 1 1 calc R
C13 C 0.21870(18) -0.1185(3) 0.2979(2) 0.0421(10) Uani 1 1 d .
H13A H 0.2400 -0.1694 0.2981 0.051 Uiso 1 1 calc R
H13B H 0.1897 -0.1087 0.2498 0.051 Uiso 1 1 calc R
H13C H 0.1977 -0.1222 0.3321 0.051 Uiso 1 1 calc R
C14 C 0.04386(14) 0.1331(2) 0.16358(15) 0.0231(8) Uani 1 1 d .
C15 C 0.03451(15) 0.2157(2) 0.17018(17) 0.0288(8) Uani 1 1 d .
C16 C -0.01736(17) 0.2502(3) 0.12277(18) 0.0353(9) Uani 1 1 d .
H16 H -0.0241 0.3067 0.1261 0.042 Uiso 1 1 calc R
C17 C -0.05955(16) 0.2045(3) 0.07071(18) 0.0360(9) Uani 1 1 d .
C18 C -0.04923(15) 0.1233(3) 0.06613(17) 0.0334(9) Uani 1 1 d .
H18 H -0.0776 0.0919 0.0300 0.040 Uiso 1 1 calc R
C19 C 0.00185(14) 0.0847(2) 0.11301(16) 0.0252(8) Uani 1 1 d .
C20 C 0.07849(17) 0.2679(3) 0.2270(2) 0.0405(10) Uani 1 1 d .
H20A H 0.0660 0.3249 0.2194 0.049 Uiso 1 1 calc R
H20B H 0.1184 0.2621 0.2240 0.049 Uiso 1 1 calc R
H20C H 0.0795 0.2504 0.2744 0.049 Uiso 1 1 calc R
C21 C -0.11773(19) 0.2429(3) 0.0214(2) 0.0558(13) Uani 1 1 d .
H21A H -0.1342 0.2099 -0.0219 0.067 Uiso 1 1 calc R
H21B H -0.1096 0.2980 0.0084 0.067 Uiso 1 1 calc R
H21C H -0.1466 0.2454 0.0462 0.067 Uiso 1 1 calc R
C22 C 0.00696(16) -0.0050(2) 0.1089(2) 0.0366(9) Uani 1 1 d .
H22A H -0.0313 -0.0303 0.1048 0.044 Uiso 1 1 calc R
H22B H 0.0382 -0.0248 0.1523 0.044 Uiso 1 1 calc R
H22C H 0.0174 -0.0192 0.0670 0.044 Uiso 1 1 calc R
C23 C 0.30322(15) 0.1319(2) 0.05547(16) 0.0259(8) Uani 1 1 d .
H23 H 0.2685 0.1240 0.0101 0.031 Uiso 1 1 calc R
C24 C 0.36008(16) 0.1270(3) 0.03608(19) 0.0340(9) Uani 1 1 d .
H24A H 0.3573 0.1661 -0.0020 0.041 Uiso 1 1 calc R
H24B H 0.3642 0.0720 0.0196 0.041 Uiso 1 1 calc R
H24C H 0.3950 0.1399 0.0783 0.041 Uiso 1 1 calc R
C25 C 0.29666(17) 0.2172(2) 0.08389(19) 0.0357(9) Uani 1 1 d .
H25A H 0.2988 0.2584 0.0493 0.043 Uiso 1 1 calc R
H25B H 0.3290 0.2263 0.1297 0.043 Uiso 1 1 calc R
H25C H 0.2580 0.2212 0.0907 0.043 Uiso 1 1 calc R
C26 C 0.36988(15) 0.0388(3) 0.19186(18) 0.0340(9) Uani 1 1 d .
H26 H 0.3605 0.0041 0.2278 0.041 Uiso 1 1 calc R
C27 C 0.39597(17) 0.1173(3) 0.23086(18) 0.0415(10) Uani 1 1 d .
H27A H 0.4257 0.1044 0.2777 0.050 Uiso 1 1 calc R
H27B H 0.3639 0.1500 0.2373 0.050 Uiso 1 1 calc R
H27C H 0.4151 0.1481 0.2026 0.050 Uiso 1 1 calc R
C28 C 0.41766(17) -0.0083(3) 0.1720(2) 0.0458(11) Uani 1 1 d .
H28A H 0.4494 -0.0262 0.2157 0.055 Uiso 1 1 calc R
H28B H 0.4347 0.0273 0.1445 0.055 Uiso 1 1 calc R
H28C H 0.3993 -0.0558 0.1430 0.055 Uiso 1 1 calc R
C29 C 0.27359(16) -0.0448(2) 0.07381(17) 0.0277(8) Uani 1 1 d .
H29 H 0.2291 -0.0404 0.0524 0.033 Uiso 1 1 calc R
C30 C 0.28537(17) -0.1152(3) 0.12734(19) 0.0380(9) Uani 1 1 d .
H30A H 0.2616 -0.1625 0.1040 0.046 Uiso 1 1 calc R
H30B H 0.2741 -0.0987 0.1682 0.046 Uiso 1 1 calc R
H30C H 0.3279 -0.1293 0.1441 0.046 Uiso 1 1 calc R
C31 C 0.29420(18) -0.0635(3) 0.01054(19) 0.0374(10) Uani 1 1 d .
H31A H 0.2770 -0.1154 -0.0112 0.045 Uiso 1 1 calc R
H31B H 0.3379 -0.0671 0.0276 0.045 Uiso 1 1 calc R
H31C H 0.2809 -0.0200 -0.0251 0.045 Uiso 1 1 calc R
C32 C 0.4821(2) 0.2865(3) 0.0705(2) 0.0558(12) Uani 1 1 d .
H32A H 0.4418 0.2985 0.0357 0.067 Uiso 1 1 calc R
H32B H 0.5100 0.3283 0.0650 0.067 Uiso 1 1 calc R

loop_
_atom_site_aniso_label
_atom_site_aniso_U_11
_atom_site_aniso_U_22
_atom_site_aniso_U_33
_atom_site_aniso_U_23
_atom_site_aniso_U_13
_atom_site_aniso_U_12
Ru1 0.01969(14) 0.02087(16) 0.01701(13) 0.00031(11) 0.00620(9) -0.00028(12)
Cl1 0.0337(4) 0.0249(5) 0.0295(4) -0.0036(3) 0.0129(3) -0.0047(4)
Cl2 0.0291(4) 0.0354(5) 0.0180(3) 0.0006(3) 0.0073(3) 0.0009(4)
Cl3 0.0404(5) 0.0218(5) 0.0369(4) 0.0049(4) 0.0210(4) 0.0038(4)
Cl4 0.1616(16) 0.0729(11) 0.0513(7) 0.0030(7) 0.0364(9) -0.0365(11)
Cl6 0.0461(6) 0.0528(8) 0.1051(10) 0.0155(7) 0.0339(6) 0.0087(6)
P1 0.0214(4) 0.0284(5) 0.0197(4) 0.0030(4) 0.0084(3) 0.0016(4)
N1 0.0198(14) 0.0377(19) 0.0192(13) 0.0045(12) 0.0071(11) 0.0014(13)
N2 0.0201(14) 0.039(2) 0.0190(12) 0.0034(12) 0.0085(10) 0.0031(13)
C1 0.0287(17) 0.027(2) 0.0178(14) -0.0009(14) 0.0086(13) -0.0028(16)
C2 0.0195(15) 0.0161(18) 0.0234(15) -0.0024(13) 0.0064(12) -0.0048(14)
C3 0.0245(18) 0.073(3) 0.0227(17) 0.0092(18) 0.0131(14) 0.0056(19)
C4 0.0247(18) 0.056(3) 0.0260(17) 0.0085(17) 0.0115(14) 0.0001(18)
C5 0.0236(17) 0.030(2) 0.0162(14) 0.0064(14) 0.0061(12) 0.0057(15)
C6 0.0278(18) 0.030(2) 0.0156(14) 0.0012(14) 0.0078(13) 0.0010(15)
C7 0.0284(18) 0.037(2) 0.0207(15) 0.0019(15) 0.0065(13) -0.0029(17)
C8 0.0277(19) 0.039(3) 0.0214(16) 0.0051(16) 0.0064(13) 0.0055(17)
C9 0.040(2) 0.026(2) 0.0268(17) 0.0067(15) 0.0124(15) 0.0108(17)
C10 0.0327(19) 0.026(2) 0.0209(16) 0.0049(15) 0.0058(14) -0.0014(16)
C11 0.041(2) 0.026(2) 0.0347(18) -0.0053(16) 0.0143(16) -0.0021(18)
C12 0.035(2) 0.056(3) 0.051(2) 0.019(2) 0.0109(18) 0.017(2)
C13 0.047(2) 0.031(2) 0.042(2) 0.0068(19) 0.0067(18) -0.005(2)
C14 0.0204(16) 0.032(2) 0.0191(15) 0.0022(14) 0.0096(12) 0.0029(15)
C15 0.0302(18) 0.033(2) 0.0274(17) -0.0040(15) 0.0151(14) -0.0036(17)
C16 0.045(2) 0.028(2) 0.0390(19) 0.0008(17) 0.0223(17) 0.0082(18)
C17 0.032(2) 0.047(3) 0.0315(18) 0.0099(18) 0.0141(15) 0.0101(19)
C18 0.0259(18) 0.050(3) 0.0222(16) -0.0020(17) 0.0051(14) 0.0033(18)
C19 0.0210(16) 0.034(2) 0.0224(15) -0.0012(15) 0.0096(13) 0.0012(16)
C20 0.041(2) 0.044(3) 0.043(2) -0.0160(19) 0.0234(17) -0.006(2)
C21 0.049(3) 0.064(4) 0.051(2) 0.015(2) 0.013(2) 0.028(2)
C22 0.0260(19) 0.038(3) 0.042(2) -0.0055(18) 0.0065(15) -0.0029(18)
C23 0.0294(18) 0.025(2) 0.0237(16) 0.0041(14) 0.0103(13) -0.0006(16)
C24 0.035(2) 0.041(3) 0.0323(18) 0.0033(17) 0.0187(15) -0.0032(18)
C25 0.039(2) 0.032(2) 0.038(2) 0.0036(17) 0.0159(16) -0.0026(18)
C26 0.0246(18) 0.049(3) 0.0268(17) 0.0072(17) 0.0064(14) -0.0023(18)
C27 0.032(2) 0.061(3) 0.0288(18) 0.0060(19) 0.0076(15) -0.011(2)
C28 0.0256(19) 0.060(3) 0.049(2) 0.013(2) 0.0090(17) 0.013(2)
C29 0.0304(18) 0.025(2) 0.0276(17) -0.0008(15) 0.0103(14) 0.0029(16)
C30 0.044(2) 0.032(2) 0.040(2) 0.0066(18) 0.0153(17) 0.0029(19)
C31 0.046(2) 0.035(3) 0.036(2) -0.0029(17) 0.0209(17) 0.0042(19)
C32 0.075(3) 0.038(3) 0.052(3) 0.011(2) 0.020(2) -0.001(2)

loop_
_atom_type_symbol
_atom_type_description
_atom_type_scat_dispersion_real
_atom_type_scat_dispersion_imag
_atom_type_scat_source
C C 0.0033 0.0016 'International Tables Vol C Tables 4.2.6.8 and 6.1.1.4'
H H 0.0000 0.0000 'International Tables Vol C Tables 4.2.6.8 and 6.1.1.4'
N N 0.0061 0.0033 'International Tables Vol C Tables 4.2.6.8 and 6.1.1.4'
P P 0.1023 0.0942 'International Tables Vol C Tables 4.2.6.8 and 6.1.1.4'
Cl Cl 0.1484 0.1585 'International Tables Vol C Tables 4.2.6.8 and 6.1.1.4'
Ru Ru -1.2594 0.8363 'International Tables Vol C Tables 4.2.6.8 and 6.1.1.4'

loop_
_geom_angle_atom_site_label_1
_geom_angle_atom_site_label_2
_geom_angle_atom_site_label_3
_geom_angle
C1 Ru1 C2 96.58(13)
C1 Ru1 Cl3 97.72(12)
C2 Ru1 Cl3 91.84(10)
C1 Ru1 Cl1 103.58(11)
C2 Ru1 Cl1 87.75(10)
Cl3 Ru1 Cl1 158.61(3)
C1 Ru1 Cl2 98.39(10)
C2 Ru1 Cl2 165.04(9)
Cl3 Ru1 Cl2 86.34(3)
Cl1 Ru1 Cl2 88.57(3)
C1 P1 C29 107.75(16)
C1 P1 C23 109.61(16)
C29 P1 C23 112.79(16)
C1 P1 C26 105.04(15)
C29 P1 C26 109.40(18)
C23 P1 C26 111.89(17)
C2 N1 C5 129.3(3)
C2 N1 C3 112.8(3)
C5 N1 C3 116.7(2)
C2 N2 C14 129.8(3)
C2 N2 C4 113.1(3)
C14 N2 C4 117.1(3)
P1 C1 Ru1 126.96(18)
P1 C1 H1 116.5
Ru1 C1 H1 116.5
N2 C2 N1 107.0(3)
N2 C2 Ru1 120.4(2)
N1 C2 Ru1 131.9(2)
N1 C3 C4 102.1(3)
N1 C3 H3A 109.2
C4 C3 H3A 113.2
N1 C3 H3B 109.1
C4 C3 H3B 113.4
H3A C3 H3B 109.5
N2 C4 C3 102.0(3)
N2 C4 H4A 109.0
C3 C4 H4A 113.2
N2 C4 H4B 109.5
C3 C4 H4B 113.4
H4A C4 H4B 109.5
C10 C5 C6 121.8(3)
C10 C5 N1 119.2(3)
C6 C5 N1 118.7(3)
C7 C6 C5 117.6(3)
C7 C6 C11 120.7(3)
C5 C6 C11 121.7(3)
C8 C7 C6 122.3(3)
C8 C7 H7 118.8
C6 C7 H7 118.8
C7 C8 C9 118.6(3)
C7 C8 C12 120.8(4)
C9 C8 C12 120.6(4)
C8 C9 C10 121.4(3)
C8 C9 H9 119.3
C10 C9 H9 119.3
C5 C10 C9 118.2(3)
C5 C10 C13 122.2(3)
C9 C10 C13 119.5(4)
C6 C11 H11A 109.5
C6 C11 H11B 109.5
H11A C11 H11B 109.5
C6 C11 H11C 109.5
H11A C11 H11C 109.5
H11B C11 H11C 109.5
C8 C12 H12A 109.5
C8 C12 H12B 109.5
H12A C12 H12B 109.5
C8 C12 H12C 109.5
H12A C12 H12C 109.5
H12B C12 H12C 109.5
C10 C13 H13A 109.5
C10 C13 H13B 109.5
H13A C13 H13B 109.5
C10 C13 H13C 109.5
H13A C13 H13C 109.5
H13B C13 H13C 109.5
C15 C14 C19 121.8(3)
C15 C14 N2 117.7(3)
C19 C14 N2 119.9(3)
C14 C15 C16 118.0(3)
C14 C15 C20 122.2(3)
C16 C15 C20 119.8(4)
C17 C16 C15 122.0(4)
C17 C16 H16 119.0
C15 C16 H16 119.0
C18 C17 C16 118.6(3)
C18 C17 C21 120.3(4)
C16 C17 C21 121.1(4)
C17 C18 C19 122.2(3)
C17 C18 H18 118.9
C19 C18 H18 118.9
C14 C19 C18 117.5(3)
C14 C19 C22 123.7(3)
C18 C19 C22 118.8(3)
C15 C20 H20A 109.5
C15 C20 H20B 109.5
H20A C20 H20B 109.5
C15 C20 H20C 109.5
H20A C20 H20C 109.5
H20B C20 H20C 109.5
C17 C21 H21A 109.5
C17 C21 H21B 109.5
H21A C21 H21B 109.5
C17 C21 H21C 109.5
H21A C21 H21C 109.5
H21B C21 H21C 109.5
C19 C22 H22A 109.5
C19 C22 H22B 109.5
H22A C22 H22B 109.5
C19 C22 H22C 109.5
H22A C22 H22C 109.5
H22B C22 H22C 109.5
C24 C23 C25 110.6(3)
C24 C23 P1 113.8(3)
C25 C23 P1 111.1(2)
C24 C23 H23 107.0
C25 C23 H23 107.0
P1 C23 H23 107.0
C23 C24 H24A 109.5
C23 C24 H24B 109.5
H24A C24 H24B 109.5
C23 C24 H24C 109.5
H24A C24 H24C 109.5
H24B C24 H24C 109.5
C23 C25 H25A 109.5
C23 C25 H25B 109.5
H25A C25 H25B 109.5
C23 C25 H25C 109.5
H25A C25 H25C 109.5
H25B C25 H25C 109.5
C27 C26 C28 110.5(3)
C27 C26 P1 113.9(3)
C28 C26 P1 114.6(3)
C27 C26 H26 105.7
C28 C26 H26 105.7
P1 C26 H26 105.7
C26 C27 H27A 109.5
C26 C27 H27B 109.5
H27A C27 H27B 109.5
C26 C27 H27C 109.5
H27A C27 H27C 109.5
H27B C27 H27C 109.5
C26 C28 H28A 109.5
C26 C28 H28B 109.5
H28A C28 H28B 109.5
C26 C28 H28C 109.5
H28A C28 H28C 109.5
H28B C28 H28C 109.5
C30 C29 C31 112.8(3)
C30 C29 P1 112.3(2)
C31 C29 P1 115.3(3)
C30 C29 H29 105.1
C31 C29 H29 105.1
P1 C29 H29 105.1
C29 C30 H30A 109.5
C29 C30 H30B 109.5
H30A C30 H30B 109.5
C29 C30 H30C 109.5
H30A C30 H30C 109.5
H30B C30 H30C 109.5
C29 C31 H31A 109.5
C29 C31 H31B 109.5
H31A C31 H31B 109.5
C29 C31 H31C 109.5
H31A C31 H31C 109.5
H31B C31 H31C 109.5
Cl6 C32 Cl4 110.6(2)
Cl6 C32 H32A 109.5
Cl4 C32 H32A 109.5
Cl6 C32 H32B 109.5
Cl4 C32 H32B 109.5
H32A C32 H32B 108.1

loop_
_geom_bond_atom_site_label_1
_geom_bond_atom_site_label_2
_geom_bond_distance
Ru1 C1 1.820(3)
Ru1 C2 2.036(3)
Ru1 Cl3 2.3332(13)
Ru1 Cl1 2.3353(12)
Ru1 Cl2 2.4619(9)
Cl4 C32 1.764(5)
Cl6 C32 1.762(5)
P1 C1 1.818(3)
P1 C29 1.821(4)
P1 C23 1.831(3)
P1 C26 1.842(3)
N1 C2 1.349(4)
N1 C5 1.435(4)
N1 C3 1.479(4)
N2 C2 1.345(4)
N2 C14 1.449(4)
N2 C4 1.476(4)
C1 H1 0.9500
C3 C4 1.511(5)
C3 H3A 0.9599
C3 H3B 0.9599
C4 H4A 0.9599
C4 H4B 0.9599
C5 C10 1.385(5)
C5 C6 1.400(5)
C6 C7 1.392(5)
C6 C11 1.509(5)
C7 C8 1.379(5)
C7 H7 0.9500
C8 C9 1.386(5)
C8 C12 1.514(5)
C9 C10 1.400(5)
C9 H9 0.9500
C10 C13 1.507(5)
C11 H11A 0.9800
C11 H11B 0.9800
C11 H11C 0.9800
C12 H12A 0.9800
C12 H12B 0.9800
C12 H12C 0.9800
C13 H13A 0.9800
C13 H13B 0.9800
C13 H13C 0.9800
C14 C15 1.389(5)
C14 C19 1.397(5)
C15 C16 1.390(5)
C15 C20 1.515(5)
C16 C17 1.388(5)
C16 H16 0.9500
C17 C18 1.367(6)
C17 C21 1.530(5)
C18 C19 1.403(5)
C18 H18 0.9500
C19 C22 1.484(5)
C20 H20A 0.9800
C20 H20B 0.9800
C20 H20C 0.9800
C21 H21A 0.9800
C21 H21B 0.9800
C21 H21C 0.9800
C22 H22A 0.9800
C22 H22B 0.9800
C22 H22C 0.9800
C23 C24 1.537(5)
C23 C25 1.542(5)
C23 H23 1.0000
C24 H24A 0.9800
C24 H24B 0.9800
C24 H24C 0.9800
C25 H25A 0.9800
C25 H25B 0.9800
C25 H25C 0.9800
C26 C27 1.525(6)
C26 C28 1.539(5)
C26 H26 1.0000
C27 H27A 0.9800
C27 H27B 0.9800
C27 H27C 0.9800
C28 H28A 0.9800
C28 H28B 0.9800
C28 H28C 0.9800
C29 C30 1.533(5)
C29 C31 1.537(5)
C29 H29 1.0000
C30 H30A 0.9800
C30 H30B 0.9800
C30 H30C 0.9800
C31 H31A 0.9800
C31 H31B 0.9800
C31 H31C 0.9800
C32 H32A 0.9900
C32 H32B 0.9900

loop_
_geom_torsion_atom_site_label_1
_geom_torsion_atom_site_label_2
_geom_torsion_atom_site_label_3
_geom_torsion_atom_site_label_4
_geom_torsion
C29 P1 C1 Ru1 -44.5(3)
C23 P1 C1 Ru1 78.6(3)
C26 P1 C1 Ru1 -161.1(2)
C2 Ru1 C1 P1 157.5(2)
Cl3 Ru1 C1 P1 -109.7(2)
Cl1 Ru1 C1 P1 68.3(2)
Cl2 Ru1 C1 P1 -22.3(2)
C14 N2 C2 N1 174.6(3)
C4 N2 C2 N1 -7.0(4)
C14 N2 C2 Ru1 -13.7(5)
C4 N2 C2 Ru1 164.6(3)
C5 N1 C2 N2 -172.2(3)
C3 N1 C2 N2 -5.0(4)
C5 N1 C2 Ru1 17.5(6)
C3 N1 C2 Ru1 -175.3(3)
C1 Ru1 C2 N2 162.3(3)
Cl3 Ru1 C2 N2 64.3(3)
Cl1 Ru1 C2 N2 -94.3(3)
Cl2 Ru1 C2 N2 -18.4(6)
C1 Ru1 C2 N1 -28.5(4)
Cl3 Ru1 C2 N1 -126.5(3)
Cl1 Ru1 C2 N1 74.9(3)
Cl2 Ru1 C2 N1 150.9(3)
C2 N1 C3 C4 14.2(4)
C5 N1 C3 C4 -176.9(3)
C2 N2 C4 C3 15.4(4)
C14 N2 C4 C3 -166.0(3)
N1 C3 C4 N2 -16.3(4)
C2 N1 C5 C10 -105.5(4)
C3 N1 C5 C10 87.7(4)
C2 N1 C5 C6 80.7(4)
C3 N1 C5 C6 -86.1(4)
C10 C5 C6 C7 3.3(4)
N1 C5 C6 C7 176.9(3)
C10 C5 C6 C11 -177.5(3)
N1 C5 C6 C11 -3.9(4)
C5 C6 C7 C8 -1.0(5)
C11 C6 C7 C8 179.8(3)
C6 C7 C8 C9 -0.5(5)
C6 C7 C8 C12 -179.9(3)
C7 C8 C9 C10 -0.3(5)
C12 C8 C9 C10 179.2(3)
C6 C5 C10 C9 -4.0(5)
N1 C5 C10 C9 -177.6(3)
C6 C5 C10 C13 174.5(3)
N1 C5 C10 C13 1.0(5)
C8 C9 C10 C5 2.5(5)
C8 C9 C10 C13 -176.1(3)
C2 N2 C14 C15 -99.5(4)
C4 N2 C14 C15 82.3(4)
C2 N2 C14 C19 89.2(4)
C4 N2 C14 C19 -89.1(4)
C19 C14 C15 C16 -2.5(5)
N2 C14 C15 C16 -173.7(3)
C19 C14 C15 C20 177.2(3)
N2 C14 C15 C20 6.0(5)
C14 C15 C16 C17 1.0(5)
C20 C15 C16 C17 -178.7(3)
C15 C16 C17 C18 -0.3(5)
C15 C16 C17 C21 177.0(3)
C16 C17 C18 C19 1.2(5)
C21 C17 C18 C19 -176.2(3)
C15 C14 C19 C18 3.3(5)
N2 C14 C19 C18 174.3(3)
C15 C14 C19 C22 -173.5(3)
N2 C14 C19 C22 -2.4(5)
C17 C18 C19 C14 -2.6(5)
C17 C18 C19 C22 174.3(3)
C1 P1 C23 C24 160.6(2)
C29 P1 C23 C24 -79.4(3)
C26 P1 C23 C24 44.5(3)
C1 P1 C23 C25 35.0(3)
C29 P1 C23 C25 155.0(2)
C26 P1 C23 C25 -81.1(3)
C1 P1 C26 C27 -66.6(3)
C29 P1 C26 C27 178.0(2)
C23 P1 C26 C27 52.2(3)
C1 P1 C26 C28 164.8(3)
C29 P1 C26 C28 49.4(3)
C23 P1 C26 C28 -76.3(3)
C1 P1 C29 C30 -74.1(3)
C23 P1 C29 C30 164.8(2)
C26 P1 C29 C30 39.6(3)
C1 P1 C29 C31 154.9(3)
C23 P1 C29 C31 33.8(3)
C26 P1 C29 C31 -91.5(3)

loop_
_cod_related_entry_id
_cod_related_entry_database
_cod_related_entry_code
1 ChemSpider 30660301
